data_1575061
loop_
_publ_author_name
'Iijima, Keisuke'
'Sugamata, Koh'
'Sasamori, Takahiro'

_publ_section_title
;
 Ferrocenyl Substituted Stannanethione and Stannaneselone
;
_journal_issue 13
_journal_name_full Molecules
_journal_page_first 2826
_journal_paper_doi 10.3390/molecules30132826
_journal_volume 30
_journal_year 2025
_chemical_formula_sum 'C76 H98 Fe2 S5.2 Sn'
_chemical_formula_weight 1408.64
_space_group_crystal_system orthorhombic
_space_group_IT_number 52
_space_group_name_Hall '-P 2a 2bc'
_space_group_name_H-M_alt 'P n n a'
_atom_sites_solution_hydrogens geom
_audit_creation_method SHELXL-2018/1
_cell_angle_alpha 90
_cell_angle_beta 90
_cell_angle_gamma 90
_cell_formula_units_Z 4
_cell_length_a 18.3966(2)
_cell_length_b 30.5224(4)
_cell_length_c 13.0978(2)
_cell_measurement_reflns_used 78123
_cell_measurement_temperature 103(2)
_cell_measurement_theta_max 28.7530
_cell_measurement_theta_min 1.8080
_cell_volume 7354.52(17)
_computing_cell_refinement 'CrysAlisPro 1.171.42.49 (Rigaku OD, 2022)'
_computing_data_collection 'APEX2 (Bruker AXS, 2006)'
_computing_data_reduction 'CrysAlisPro 1.171.42.49 (Rigaku OD, 2022)'
_computing_molecular_graphics 'Yadokari-XG 2011 (Wakita Nemoto et al., 2011)'
_computing_publication_material 'Yadokari-XG 2011 (Wakita Nemoto et al., 2011)'
_computing_structure_refinement 'SHELXL-2018/1 (Sheldrick, 2018)'
_computing_structure_solution 'SHELXT-2018/1 (Sheldrick, 2018)'
_diffrn_ambient_temperature 103(2)
_diffrn_detector_area_resol_mean 8.333
_diffrn_measured_fraction_theta_full 0.999
_diffrn_measured_fraction_theta_max 0.974
_diffrn_measurement_device_type 'Bruker APEXII CCD area detector'
_diffrn_measurement_method 'phi and omega scans'
_diffrn_radiation_monochromator 'Bruker Helios multilayer confocal mirror'
_diffrn_radiation_source 'Incoatec ImS'
_diffrn_radiation_type MoK\a
_diffrn_radiation_wavelength 0.71073
_diffrn_reflns_av_R_equivalents 0.0477
_diffrn_reflns_av_unetI/netI 0.0174
_diffrn_reflns_Laue_measured_fraction_full 0.999
_diffrn_reflns_Laue_measured_fraction_max 0.974
_diffrn_reflns_limit_h_max 24
_diffrn_reflns_limit_h_min -24
_diffrn_reflns_limit_k_max 41
_diffrn_reflns_limit_k_min -39
_diffrn_reflns_limit_l_max 17
_diffrn_reflns_limit_l_min -17
_diffrn_reflns_number 121462
_diffrn_reflns_point_group_measured_fraction_full 0.999
_diffrn_reflns_point_group_measured_fraction_max 0.974
_diffrn_reflns_theta_full 25.242
_diffrn_reflns_theta_max 28.696
_diffrn_reflns_theta_min 1.692
_exptl_absorpt_coefficient_mu 0.913
_exptl_absorpt_correction_T_max 0.956
_exptl_absorpt_correction_T_min 0.914
_exptl_absorpt_correction_type multi-scan
_exptl_absorpt_process_details
;
CrysAlisPro 1.171.42.49 (Rigaku Oxford Diffraction, 2022)
Empirical absorption correction using spherical harmonics,
implemented in SCALE3 ABSPACK scaling algorithm.
;
_exptl_crystal_colour orange
_exptl_crystal_density_diffrn 1.272
_exptl_crystal_description platelet
_exptl_crystal_F_000 2957
_exptl_crystal_size_max 0.100
_exptl_crystal_size_mid 0.080
_exptl_crystal_size_min 0.050
_refine_diff_density_max 0.756
_refine_diff_density_min -0.583
_refine_diff_density_rms 0.080
_refine_ls_extinction_method none
_refine_ls_goodness_of_fit_ref 1.237
_refine_ls_hydrogen_treatment constr
_refine_ls_matrix_type full
_refine_ls_number_parameters 447
_refine_ls_number_reflns 9273
_refine_ls_number_restraints 156
_refine_ls_restrained_S_all 1.235
_refine_ls_R_factor_all 0.0513
_refine_ls_R_factor_gt 0.0449
_refine_ls_shift/su_max 0.003
_refine_ls_shift/su_mean 0.000
_refine_ls_structure_factor_coef Fsqd
_refine_ls_weighting_details 'w=1/[\s^2^(Fo^2^)+(0.0081P)^2^+18.8638P] where P=(Fo^2^+2Fc^2^)/3'
_refine_ls_weighting_scheme calc
_refine_ls_wR_factor_gt 0.0924
_refine_ls_wR_factor_ref 0.0943
_reflns_Friedel_coverage 0.000
_reflns_number_gt 8335
_reflns_number_total 9273
_reflns_threshold_expression 'I > 2\s(I)'
_cod_data_source_file cifsrev.cif
_cod_data_source_block compound4b
_cod_original_cell_volume 7354.53(17)
_cod_original_formula_sum 'C76 H98 Fe2 S5.20 Sn'
_cod_database_code 1575061
_shelx_shelxl_version_number 2018/1
_shelx_space_group_comment
;
The symmetry employed for this shelxl refinement is uniquely defined
by the following loop, which should always be used as a source of
symmetry information in preference to the above space-group names.
They are only intended as comments.
;
_shelx_estimated_absorpt_t_min 0.914
_shelx_estimated_absorpt_t_max 0.956

loop_
_space_group_symop_operation_xyz
'x, y, z'
'-x+1/2, -y, z'
'x, -y+1/2, -z+1/2'
'-x+1/2, y+1/2, -z+1/2'
'-x, -y, -z'
'x-1/2, y, -z'
'-x, y-1/2, z-1/2'
'x-1/2, -y-1/2, z-1/2'

loop_
_atom_site_label
_atom_site_type_symbol
_atom_site_fract_x
_atom_site_fract_y
_atom_site_fract_z
_atom_site_U_iso_or_equiv
_atom_site_adp_type
_atom_site_occupancy
_atom_site_site_symmetry_order
_atom_site_calc_flag
_atom_site_refinement_flags_posn
_atom_site_refinement_flags_adp
_atom_site_refinement_flags_occupancy
_atom_site_disorder_assembly
_atom_site_disorder_group
Sn1 Sn 0.49804(2) 0.750000 0.250000 0.01686(6) Uani 1 2 d S TU P . .
C1 C 0.56571(14) 0.71158(8) 0.3464(2) 0.0170(5) Uani 1 1 d . . . . .
C2 C 0.62844(14) 0.73317(8) 0.3933(2) 0.0182(5) Uani 1 1 d . . . . .
C3 C 0.67392(15) 0.70045(9) 0.4367(2) 0.0227(5) Uani 1 1 d . . . . .
H1 H 0.718427 0.705558 0.471538 0.027 Uiso 1 1 calc R U . . .
C4 C 0.64178(15) 0.65900(9) 0.4194(2) 0.0218(5) Uani 1 1 d . . . . .
H2 H 0.661284 0.631717 0.441019 0.026 Uiso 1 1 calc R U . . .
C5 C 0.57509(14) 0.66463(8) 0.36408(19) 0.0179(5) Uani 1 1 d . . . . .
Fe1 Fe 0.57138(2) 0.69767(2) 0.49960(3) 0.02197(9) Uani 1 1 d . . . . .
C6 C 0.4874(2) 0.72568(17) 0.5777(3) 0.0569(12) Uani 1 1 d . . . . .
H3 H 0.454240 0.746746 0.551524 0.068 Uiso 1 1 calc R U . . .
C7 C 0.5525(2) 0.73482(11) 0.6265(2) 0.0409(9) Uani 1 1 d . . . . .
H4 H 0.571866 0.763191 0.638698 0.049 Uiso 1 1 calc R U . . .
C8 C 0.5847(2) 0.69541(13) 0.6545(2) 0.0438(9) Uani 1 1 d . . . . .
H5 H 0.629523 0.692259 0.689657 0.053 Uiso 1 1 calc R U . . .
C9 C 0.5395(3) 0.66106(12) 0.6219(3) 0.0589(14) Uani 1 1 d . . . . .
H6 H 0.548358 0.630644 0.630939 0.071 Uiso 1 1 calc R U . . .
C10 C 0.4787(3) 0.6799(2) 0.5734(3) 0.0724(17) Uani 1 1 d . . . . .
H7 H 0.439202 0.664527 0.543348 0.087 Uiso 1 1 calc R U . . .
C11 C 0.64811(15) 0.78071(8) 0.3936(2) 0.0187(5) Uani 1 1 d . . . . .
C12 C 0.60459(15) 0.81303(8) 0.4372(2) 0.0199(5) Uani 1 1 d . . . . .
H8 H 0.557830 0.805607 0.462652 0.024 Uiso 1 1 calc R U . . .
C13 C 0.62928(15) 0.85662(9) 0.4439(2) 0.0212(5) Uani 1 1 d . . . . .
C14 C 0.69625(15) 0.86658(9) 0.4012(2) 0.0222(5) Uani 1 1 d . . . . .
H9 H 0.712246 0.896175 0.402218 0.027 Uiso 1 1 calc R U . . .
C15 C 0.74141(15) 0.83489(9) 0.3567(2) 0.0219(5) Uani 1 1 d . . . . .
C16 C 0.71613(14) 0.79189(9) 0.3543(2) 0.0197(5) Uani 1 1 d . . . . .
H10 H 0.745832 0.769693 0.325240 0.024 Uiso 1 1 calc R U . . .
C17 C 0.58453(16) 0.89057(9) 0.5036(2) 0.0238(6) Uani 1 1 d . . . . .
C18 C 0.62463(19) 0.93492(9) 0.5120(3) 0.0346(7) Uani 1 1 d . . . . .
H11 H 0.671576 0.930546 0.545822 0.052 Uiso 1 1 calc R U . . .
H12 H 0.632588 0.946904 0.443465 0.052 Uiso 1 1 calc R U . . .
H13 H 0.595138 0.955438 0.551939 0.052 Uiso 1 1 calc R U . . .
C19 C 0.57251(18) 0.87353(10) 0.6132(2) 0.0292(6) Uani 1 1 d . . . . .
H14 H 0.619671 0.868774 0.646201 0.044 Uiso 1 1 calc R U . . .
H15 H 0.544612 0.895151 0.652241 0.044 Uiso 1 1 calc R U . . .
H16 H 0.545622 0.845830 0.610805 0.044 Uiso 1 1 calc R U . . .
C20 C 0.51152(16) 0.89823(10) 0.4506(2) 0.0278(6) Uani 1 1 d . . . . .
H17 H 0.483368 0.919895 0.489156 0.042 Uiso 1 1 calc R U . . .
H18 H 0.519967 0.909089 0.381212 0.042 Uiso 1 1 calc R U . . .
H19 H 0.484456 0.870604 0.447530 0.042 Uiso 1 1 calc R U . . .
C21 C 0.81587(15) 0.84811(9) 0.3150(2) 0.0239(6) Uani 1 1 d . . . . .
C22 C 0.80598(18) 0.87753(12) 0.2213(3) 0.0368(8) Uani 1 1 d . . . . .
H20 H 0.776636 0.903110 0.239950 0.055 Uiso 1 1 calc R U . . .
H21 H 0.853666 0.887248 0.196864 0.055 Uiso 1 1 calc R U . . .
H22 H 0.781310 0.861059 0.167268 0.055 Uiso 1 1 calc R U . . .
C23 C 0.85800(18) 0.87307(13) 0.3980(3) 0.0414(8) Uani 1 1 d . . . . .
H23 H 0.830031 0.898837 0.419207 0.062 Uiso 1 1 calc R U . . .
H24 H 0.865711 0.853845 0.456946 0.062 Uiso 1 1 calc R U . . .
H25 H 0.905119 0.882438 0.370776 0.062 Uiso 1 1 calc R U . . .
C24 C 0.86169(19) 0.80841(11) 0.2848(3) 0.0449(9) Uani 1 1 d . . . . .
H26 H 0.908795 0.818330 0.258629 0.067 Uiso 1 1 calc R U . . .
H27 H 0.869318 0.789720 0.344707 0.067 Uiso 1 1 calc R U . . .
H28 H 0.836330 0.791716 0.231746 0.067 Uiso 1 1 calc R U . . .
C25 C 0.52763(15) 0.62650(9) 0.3399(2) 0.0197(5) Uani 1 1 d . . . . .
C26 C 0.45178(15) 0.62826(9) 0.3419(2) 0.0232(6) Uani 1 1 d . . . . .
H29 H 0.428218 0.655638 0.351654 0.028 Uiso 1 1 calc R U . . .
C27 C 0.41002(16) 0.59037(9) 0.3299(2) 0.0260(6) Uani 1 1 d . . . . .
C28 C 0.44631(17) 0.55060(9) 0.3162(2) 0.0287(6) Uani 1 1 d . . . . .
H30 H 0.418366 0.524661 0.308009 0.034 Uiso 1 1 calc R U . . .
C29 C 0.52185(16) 0.54746(9) 0.3140(2) 0.0238(6) Uani 1 1 d . . . . .
C30 C 0.56191(16) 0.58596(9) 0.3244(2) 0.0216(5) Uani 1 1 d . . . . .
H31 H 0.613449 0.584743 0.320814 0.026 Uiso 1 1 calc R U . . .
C31 C 0.32618(18) 0.59156(10) 0.3322(3) 0.0372(8) Uani 1 1 d . . . . .
C32 C 0.29626(19) 0.63490(12) 0.3710(4) 0.0480(10) Uani 1 1 d . . . . .
H32 H 0.314024 0.640210 0.440421 0.072 Uiso 1 1 calc R U . . .
H33 H 0.312442 0.658656 0.326070 0.072 Uiso 1 1 calc R U . . .
H34 H 0.243022 0.633770 0.371441 0.072 Uiso 1 1 calc R U . . .
C33 C 0.2983(3) 0.5839(2) 0.2253(5) 0.107(3) Uani 1 1 d . . . . .
H35 H 0.317268 0.556029 0.199471 0.160 Uiso 1 1 calc R U . . .
H36 H 0.245062 0.582932 0.226170 0.160 Uiso 1 1 calc R U . . .
H37 H 0.314482 0.607817 0.180799 0.160 Uiso 1 1 calc R U . . .
C34 C 0.2980(2) 0.55658(16) 0.4084(6) 0.101(3) Uani 1 1 d . . . . .
H38 H 0.317372 0.562765 0.476639 0.151 Uiso 1 1 calc R U . . .
H39 H 0.244802 0.557407 0.410432 0.151 Uiso 1 1 calc R U . . .
H40 H 0.314146 0.527479 0.386380 0.151 Uiso 1 1 calc R U . . .
C35 C 0.55874(18) 0.50257(9) 0.2990(3) 0.0309(7) Uani 1 1 d . . . . .
C36 C 0.5337(2) 0.48337(12) 0.1955(3) 0.0501(10) Uani 1 1 d . . . . .
H41 H 0.547853 0.503258 0.140258 0.075 Uiso 1 1 calc R U . . .
H42 H 0.556624 0.454746 0.184941 0.075 Uiso 1 1 calc R U . . .
H43 H 0.480724 0.479937 0.195802 0.075 Uiso 1 1 calc R U . . .
C37 C 0.5363(3) 0.47132(12) 0.3829(3) 0.0546(11) Uani 1 1 d . . . . .
H44 H 0.483145 0.469070 0.384640 0.082 Uiso 1 1 calc R U . . .
H45 H 0.557231 0.442347 0.369720 0.082 Uiso 1 1 calc R U . . .
H46 H 0.553879 0.482281 0.448753 0.082 Uiso 1 1 calc R U . . .
C38 C 0.6419(2) 0.50614(11) 0.2962(3) 0.0462(9) Uani 1 1 d . . . . .
H47 H 0.656365 0.526399 0.241825 0.069 Uiso 1 1 calc R U . . .
H48 H 0.659543 0.517120 0.361997 0.069 Uiso 1 1 calc R U . . .
H49 H 0.662894 0.477186 0.282963 0.069 Uiso 1 1 calc R U . . .
S1 S 0.4194(12) 0.7967(7) 0.3569(19) 0.030(2) Uani 0.3 1 d . U P A -1
S2 S 0.3421(6) 0.7558(4) 0.4046(11) 0.0313(18) Uani 0.3 1 d . U P A -1
S3 S 0.2473(11) 0.7702(8) 0.3049(13) 0.0274(19) Uani 0.3 1 d . U P A -1
S4 S 0.2494(10) 0.7288(7) 0.1797(13) 0.0230(15) Uani 0.3 1 d . U P A -1
S5 S 0.3347(5) 0.7451(3) 0.0998(9) 0.0139(11) Uani 0.3 1 d . U P A -1
S6 S 0.4160(19) 0.7030(11) 0.154(3) 0.015(2) Uani 0.3 1 d . U P A -1
S7 S 0.4057(15) 0.7943(10) 0.338(2) 0.033(3) Uani 0.2 1 d . U P A -2
S8 S 0.3262(4) 0.7539(2) 0.3584(7) 0.0421(16) Uani 0.2 1 d . U P A -2
S9 S 0.3158(3) 0.7455(2) 0.1840(4) 0.0280(10) Uani 0.2 1 d . U P A -2
S10 S 0.413(3) 0.7044(19) 0.148(5) 0.019(3) Uani 0.2 1 d . U P A -2

loop_
_atom_site_aniso_label
_atom_site_aniso_U_11
_atom_site_aniso_U_22
_atom_site_aniso_U_33
_atom_site_aniso_U_23
_atom_site_aniso_U_13
_atom_site_aniso_U_12
Sn1 0.01535(11) 0.01507(11) 0.02017(12) -0.00112(9) 0.000 0.000
C1 0.0173(12) 0.0164(11) 0.0171(11) -0.0026(9) 0.0012(10) 0.0024(9)
C2 0.0186(12) 0.0184(12) 0.0175(12) -0.0028(10) 0.0008(10) -0.0008(10)
C3 0.0207(13) 0.0237(13) 0.0236(13) -0.0011(11) -0.0027(11) -0.0005(11)
C4 0.0263(14) 0.0196(12) 0.0194(13) 0.0011(10) -0.0019(11) 0.0033(11)
C5 0.0203(12) 0.0178(12) 0.0156(12) -0.0012(9) 0.0019(10) 0.0023(10)
Fe1 0.0292(2) 0.02053(18) 0.01620(17) -0.00085(15) 0.00279(16) -0.00186(16)
C6 0.050(2) 0.096(4) 0.0244(17) 0.006(2) 0.0177(17) 0.029(2)
C7 0.070(3) 0.0325(16) 0.0200(15) -0.0058(13) 0.0107(16) 0.0011(17)
C8 0.061(2) 0.056(2) 0.0144(13) 0.0041(14) 0.0020(15) 0.0052(19)
C9 0.112(4) 0.0291(18) 0.035(2) 0.0014(15) 0.038(2) -0.012(2)
C10 0.061(3) 0.127(5) 0.029(2) -0.019(3) 0.024(2) -0.050(3)
C11 0.0211(13) 0.0185(12) 0.0166(12) -0.0009(10) -0.0029(10) -0.0016(10)
C12 0.0190(12) 0.0207(12) 0.0198(12) -0.0007(10) 0.0013(10) -0.0019(10)
C13 0.0234(13) 0.0206(12) 0.0195(13) -0.0017(10) 0.0010(11) 0.0003(10)
C14 0.0238(13) 0.0195(12) 0.0234(13) -0.0008(10) 0.0007(11) -0.0027(10)
C15 0.0216(13) 0.0256(13) 0.0185(13) 0.0011(11) 0.0000(10) -0.0043(11)
C16 0.0205(13) 0.0215(12) 0.0170(12) -0.0019(10) 0.0007(10) -0.0010(10)
C17 0.0265(14) 0.0185(12) 0.0265(14) -0.0022(11) 0.0050(12) 0.0002(10)
C18 0.0370(17) 0.0206(14) 0.046(2) -0.0069(13) 0.0097(15) -0.0030(12)
C19 0.0365(17) 0.0272(14) 0.0240(14) -0.0016(12) 0.0058(13) 0.0039(12)
C20 0.0272(15) 0.0275(14) 0.0287(15) 0.0000(12) 0.0057(12) 0.0043(12)
C21 0.0194(13) 0.0261(13) 0.0262(14) 0.0004(11) 0.0025(11) -0.0047(11)
C22 0.0297(16) 0.0441(19) 0.0366(18) 0.0110(15) 0.0015(14) -0.0116(14)
C23 0.0259(16) 0.061(2) 0.0371(19) -0.0076(17) 0.0001(14) -0.0132(16)
C24 0.0297(17) 0.0355(18) 0.069(3) 0.0035(18) 0.0245(18) 0.0006(14)
C25 0.0222(13) 0.0196(12) 0.0173(12) 0.0009(10) 0.0006(10) -0.0008(10)
C26 0.0231(14) 0.0159(12) 0.0306(15) 0.0021(11) 0.0002(12) 0.0006(10)
C27 0.0249(14) 0.0205(13) 0.0327(16) 0.0027(11) -0.0024(12) -0.0030(11)
C28 0.0336(16) 0.0180(13) 0.0344(16) 0.0007(12) -0.0059(13) -0.0051(11)
C29 0.0314(15) 0.0170(12) 0.0229(13) -0.0010(10) -0.0024(11) 0.0023(11)
C30 0.0236(13) 0.0207(12) 0.0205(13) 0.0001(10) -0.0012(11) 0.0027(10)
C31 0.0237(15) 0.0256(15) 0.062(2) 0.0035(15) -0.0060(15) -0.0040(12)
C32 0.0257(17) 0.043(2) 0.075(3) 0.003(2) 0.0052(18) -0.0008(15)
C33 0.042(3) 0.174(7) 0.104(5) -0.072(5) -0.038(3) 0.031(3)
C34 0.030(2) 0.058(3) 0.214(8) 0.066(4) 0.023(3) -0.004(2)
C35 0.0377(17) 0.0161(12) 0.0391(17) -0.0056(12) 0.0005(14) 0.0018(12)
C36 0.062(3) 0.0350(19) 0.054(2) -0.0149(17) 0.003(2) -0.0016(18)
C37 0.068(3) 0.0287(18) 0.067(3) 0.0129(18) 0.021(2) 0.0173(18)
C38 0.045(2) 0.0266(16) 0.067(3) -0.0054(17) 0.003(2) 0.0097(15)
S1 0.021(4) 0.032(4) 0.038(5) -0.014(3) 0.008(3) -0.006(3)
S2 0.023(3) 0.045(3) 0.026(3) 0.0056(18) 0.001(2) -0.0096(19)
S3 0.014(2) 0.038(3) 0.030(4) -0.002(3) 0.000(3) -0.0002(18)
S4 0.012(2) 0.029(2) 0.028(4) -0.003(3) -0.001(2) -0.0045(18)
S5 0.0145(13) 0.0154(13) 0.0119(13) 0.0009(9) 0.0014(9) 0.0003(9)
S6 0.013(3) 0.011(4) 0.021(5) -0.004(3) 0.001(3) -0.004(3)
S7 0.024(5) 0.037(4) 0.039(5) -0.007(4) 0.005(4) 0.000(4)
S8 0.031(3) 0.044(3) 0.051(4) -0.004(4) 0.009(3) -0.011(2)
S9 0.0214(18) 0.0344(19) 0.028(2) 0.003(2) -0.0005(17) 0.0015(16)
S10 0.018(5) 0.015(5) 0.023(5) 0.002(4) -0.003(4) -0.005(4)

loop_
_atom_type_symbol
_atom_type_description
_atom_type_scat_dispersion_real
_atom_type_scat_dispersion_imag
_atom_type_scat_source
C C 0.0033 0.0016 'International Tables Vol C Tables 4.2.6.8 and 6.1.1.4'
H H 0.0000 0.0000 'International Tables Vol C Tables 4.2.6.8 and 6.1.1.4'
S S 0.1246 0.1234 'International Tables Vol C Tables 4.2.6.8 and 6.1.1.4'
Fe Fe 0.3463 0.8444 'International Tables Vol C Tables 4.2.6.8 and 6.1.1.4'
Sn Sn -0.6537 1.4246 'International Tables Vol C Tables 4.2.6.8 and 6.1.1.4'

loop_
_geom_angle_atom_site_label_1
_geom_angle_atom_site_label_2
_geom_angle_atom_site_label_3
_geom_angle
_geom_angle_site_symmetry_1
_geom_angle_site_symmetry_3
_geom_angle_publ_flag
C1 Sn1 C1 108.31(14) 3_565 . ?
C1 Sn1 S6 112.5(8) 3_565 . ?
C1 Sn1 S6 110.1(8) . . ?
C1 Sn1 S7 112.3(7) 3_565 . ?
C1 Sn1 S7 115.4(7) . . ?
C1 Sn1 S1 111.2(6) 3_565 . ?
C1 Sn1 S1 109.0(6) . . ?
S6 Sn1 S1 105.7(9) . . ?
C1 Sn1 S10 111.0(14) 3_565 . ?
C1 Sn1 S10 112.3(12) . . ?
S7 Sn1 S10 97.2(13) . . ?
C5 C1 C2 106.4(2) . . ?
C5 C1 Fe1 68.69(14) . . ?
C2 C1 Fe1 69.09(15) . . ?
C5 C1 Sn1 134.74(19) . . ?
C2 C1 Sn1 117.55(18) . . ?
Fe1 C1 Sn1 136.40(13) . . ?
C3 C2 C1 108.4(2) . . ?
C3 C2 C11 122.6(2) . . ?
C1 C2 C11 129.0(2) . . ?
C3 C2 Fe1 70.04(16) . . ?
C1 C2 Fe1 69.14(15) . . ?
C11 C2 Fe1 129.34(19) . . ?
C4 C3 C2 108.5(2) . . ?
C4 C3 Fe1 69.18(16) . . ?
C2 C3 Fe1 69.51(16) . . ?
C3 C4 C5 109.3(2) . . ?
C3 C4 Fe1 70.48(16) . . ?
C5 C4 Fe1 69.42(15) . . ?
C4 C5 C1 107.3(2) . . ?
C4 C5 C25 121.0(2) . . ?
C1 C5 C25 131.6(2) . . ?
C4 C5 Fe1 69.44(15) . . ?
C1 C5 Fe1 69.50(14) . . ?
C25 C5 Fe1 123.44(18) . . ?
C10 Fe1 C9 40.5(2) . . ?
C10 Fe1 C6 40.4(2) . . ?
C9 Fe1 C6 67.56(18) . . ?
C10 Fe1 C7 67.60(17) . . ?
C9 Fe1 C7 67.42(14) . . ?
C6 Fe1 C7 39.71(17) . . ?
C10 Fe1 C5 108.01(15) . . ?
C9 Fe1 C5 114.95(13) . . ?
C6 Fe1 C5 131.87(16) . . ?
C7 Fe1 C5 170.83(14) . . ?
C10 Fe1 C4 128.43(19) . . ?
C9 Fe1 C4 105.64(15) . . ?
C6 Fe1 C4 168.44(18) . . ?
C7 Fe1 C4 147.91(15) . . ?
C5 Fe1 C4 41.14(10) . . ?
C10 Fe1 C8 67.65(18) . . ?
C9 Fe1 C8 40.22(17) . . ?
C6 Fe1 C8 66.89(16) . . ?
C7 Fe1 C8 39.76(15) . . ?
C5 Fe1 C8 147.32(13) . . ?
C4 Fe1 C8 114.52(14) . . ?
C10 Fe1 C2 153.1(2) . . ?
C9 Fe1 C2 165.70(19) . . ?
C6 Fe1 C2 120.38(16) . . ?
C7 Fe1 C2 110.23(13) . . ?
C5 Fe1 C2 69.77(10) . . ?
C4 Fe1 C2 68.42(11) . . ?
C8 Fe1 C2 129.02(14) . . ?
C10 Fe1 C1 118.48(17) . . ?
C9 Fe1 C1 150.03(16) . . ?
C6 Fe1 C1 111.37(13) . . ?
C7 Fe1 C1 132.21(12) . . ?
C5 Fe1 C1 41.81(10) . . ?
C4 Fe1 C1 69.47(10) . . ?
C8 Fe1 C1 169.27(14) . . ?
C2 Fe1 C1 41.77(10) . . ?
C10 Fe1 C3 165.6(2) . . ?
C9 Fe1 C3 126.86(18) . . ?
C6 Fe1 C3 151.21(18) . . ?
C7 Fe1 C3 117.27(14) . . ?
C5 Fe1 C3 69.05(11) . . ?
C4 Fe1 C3 40.34(11) . . ?
C8 Fe1 C3 106.77(15) . . ?
C2 Fe1 C3 40.45(10) . . ?
C1 Fe1 C3 69.36(11) . . ?
C7 C6 C10 108.4(4) . . ?
C7 C6 Fe1 70.2(2) . . ?
C10 C6 Fe1 69.5(2) . . ?
C6 C7 C8 108.4(4) . . ?
C6 C7 Fe1 70.1(2) . . ?
C8 C7 Fe1 70.23(19) . . ?
C7 C8 C9 108.3(4) . . ?
C7 C8 Fe1 70.00(19) . . ?
C9 C8 Fe1 69.7(2) . . ?
C8 C9 C10 107.6(4) . . ?
C8 C9 Fe1 70.1(2) . . ?
C10 C9 Fe1 69.5(2) . . ?
C6 C10 C9 107.3(4) . . ?
C6 C10 Fe1 70.1(2) . . ?
C9 C10 Fe1 70.0(2) . . ?
C12 C11 C16 119.6(2) . . ?
C12 C11 C2 123.3(2) . . ?
C16 C11 C2 117.0(2) . . ?
C11 C12 C13 120.6(3) . . ?
C14 C13 C12 117.9(2) . . ?
C14 C13 C17 122.2(2) . . ?
C12 C13 C17 119.7(2) . . ?
C13 C14 C15 122.9(3) . . ?
C16 C15 C14 117.5(3) . . ?
C16 C15 C21 122.7(3) . . ?
C14 C15 C21 119.8(2) . . ?
C15 C16 C11 121.4(3) . . ?
C20 C17 C13 110.0(2) . . ?
C20 C17 C19 110.4(2) . . ?
C13 C17 C19 108.8(2) . . ?
C20 C17 C18 108.5(2) . . ?
C13 C17 C18 111.8(2) . . ?
C19 C17 C18 107.3(3) . . ?
C24 C21 C15 112.2(2) . . ?
C24 C21 C22 108.8(3) . . ?
C15 C21 C22 109.5(2) . . ?
C24 C21 C23 107.3(3) . . ?
C15 C21 C23 109.3(2) . . ?
C22 C21 C23 109.6(3) . . ?
C26 C25 C30 119.0(3) . . ?
C26 C25 C5 123.5(2) . . ?
C30 C25 C5 117.2(2) . . ?
C25 C26 C27 121.0(3) . . ?
C28 C27 C26 118.1(3) . . ?
C28 C27 C31 120.0(3) . . ?
C26 C27 C31 121.9(3) . . ?
C29 C28 C27 122.6(3) . . ?
C28 C29 C30 117.9(3) . . ?
C28 C29 C35 120.2(3) . . ?
C30 C29 C35 121.9(3) . . ?
C29 C30 C25 121.3(3) . . ?
C33 C31 C32 108.8(4) . . ?
C33 C31 C27 108.5(3) . . ?
C32 C31 C27 112.9(3) . . ?
C33 C31 C34 112.2(5) . . ?
C32 C31 C34 105.2(4) . . ?
C27 C31 C34 109.3(3) . . ?
C37 C35 C38 109.6(3) . . ?
C37 C35 C29 110.3(3) . . ?
C38 C35 C29 112.3(3) . . ?
C37 C35 C36 108.4(3) . . ?
C38 C35 C36 107.6(3) . . ?
C29 C35 C36 108.5(3) . . ?
S2 S1 Sn1 103.5(9) . . ?
S1 S2 S3 104.6(10) . . ?
S4 S3 S2 109.2(12) . . ?
S5 S4 S3 106.6(11) . . ?
S4 S5 S6 103.5(12) . . ?
S5 S6 Sn1 104.8(14) . . ?
S8 S7 Sn1 103.8(13) . . ?
S7 S8 S9 89.8(9) . . ?
S10 S9 S8 101.8(15) . . ?
S9 S10 Sn1 94(2) . . ?

loop_
_geom_bond_atom_site_label_1
_geom_bond_atom_site_label_2
_geom_bond_distance
_geom_bond_site_symmetry_2
_geom_bond_publ_flag
Sn1 C1 2.126(3) 3_565 ?
Sn1 C1 2.126(3) . ?
Sn1 S6 2.43(3) . ?
Sn1 S7 2.46(3) . ?
Sn1 S1 2.47(2) . ?
Sn1 S10 2.48(6) . ?
C1 C5 1.462(3) . ?
C1 C2 1.464(4) . ?
C1 Fe1 2.054(3) . ?
C2 C3 1.422(4) . ?
C2 C11 1.495(4) . ?
C2 Fe1 2.053(3) . ?
C3 C4 1.415(4) . ?
C3 Fe1 2.060(3) . ?
C4 C5 1.435(4) . ?
C4 Fe1 2.043(3) . ?
C5 C25 1.489(4) . ?
C5 Fe1 2.043(3) . ?
Fe1 C10 2.033(4) . ?
Fe1 C9 2.039(3) . ?
Fe1 C6 2.041(4) . ?
Fe1 C7 2.041(3) . ?
Fe1 C8 2.044(3) . ?
C6 C7 1.386(6) . ?
C6 C10 1.408(7) . ?
C7 C8 1.390(5) . ?
C8 C9 1.404(6) . ?
C9 C10 1.409(7) . ?
C11 C12 1.393(4) . ?
C11 C16 1.396(4) . ?
C12 C13 1.409(4) . ?
C13 C14 1.387(4) . ?
C13 C17 1.537(4) . ?
C14 C15 1.402(4) . ?
C15 C16 1.393(4) . ?
C15 C21 1.529(4) . ?
C17 C20 1.530(4) . ?
C17 C19 1.543(4) . ?
C17 C18 1.545(4) . ?
C21 C24 1.528(4) . ?
C21 C22 1.531(4) . ?
C21 C23 1.537(4) . ?
C25 C26 1.397(4) . ?
C25 C30 1.404(4) . ?
C26 C27 1.397(4) . ?
C27 C28 1.397(4) . ?
C27 C31 1.543(4) . ?
C28 C29 1.393(4) . ?
C29 C30 1.394(4) . ?
C29 C35 1.542(4) . ?
C31 C33 1.509(6) . ?
C31 C32 1.520(5) . ?
C31 C34 1.551(6) . ?
C35 C37 1.513(5) . ?
C35 C38 1.534(5) . ?
C35 C36 1.547(5) . ?
S1 S2 1.99(3) . ?
S2 S3 2.22(2) . ?
S3 S4 2.071(5) . ?
S4 S5 1.95(2) . ?
S5 S6 2.10(3) . ?
S7 S8 1.93(3) . ?
S8 S9 2.307(12) . ?
S9 S10 2.24(6) . ?

loop_
_geom_torsion_atom_site_label_1
_geom_torsion_atom_site_label_2
_geom_torsion_atom_site_label_3
_geom_torsion_atom_site_label_4
_geom_torsion
_geom_torsion_site_symmetry_1
_geom_torsion_site_symmetry_2
_geom_torsion_site_symmetry_3
_geom_torsion_site_symmetry_4
_geom_torsion_publ_flag
C5 C1 C2 C3 0.4(3) . . . . ?
Fe1 C1 C2 C3 59.23(19) . . . . ?
Sn1 C1 C2 C3 -168.31(18) . . . . ?
C5 C1 C2 C11 176.8(3) . . . . ?
Fe1 C1 C2 C11 -124.4(3) . . . . ?
Sn1 C1 C2 C11 8.1(4) . . . . ?
C5 C1 C2 Fe1 -58.82(17) . . . . ?
Sn1 C1 C2 Fe1 132.46(16) . . . . ?
C1 C2 C3 C4 -0.4(3) . . . . ?
C11 C2 C3 C4 -177.1(2) . . . . ?
Fe1 C2 C3 C4 58.3(2) . . . . ?
C1 C2 C3 Fe1 -58.67(18) . . . . ?
C11 C2 C3 Fe1 124.6(3) . . . . ?
C2 C3 C4 C5 0.2(3) . . . . ?
Fe1 C3 C4 C5 58.70(19) . . . . ?
C2 C3 C4 Fe1 -58.49(19) . . . . ?
C3 C4 C5 C1 0.1(3) . . . . ?
Fe1 C4 C5 C1 59.40(17) . . . . ?
C3 C4 C5 C25 -176.8(2) . . . . ?
Fe1 C4 C5 C25 -117.5(2) . . . . ?
C3 C4 C5 Fe1 -59.3(2) . . . . ?
C2 C1 C5 C4 -0.3(3) . . . . ?
Fe1 C1 C5 C4 -59.36(18) . . . . ?
Sn1 C1 C5 C4 165.6(2) . . . . ?
C2 C1 C5 C25 176.1(3) . . . . ?
Fe1 C1 C5 C25 117.0(3) . . . . ?
Sn1 C1 C5 C25 -18.0(5) . . . . ?
C2 C1 C5 Fe1 59.07(17) . . . . ?
Sn1 C1 C5 Fe1 -135.1(2) . . . . ?
C10 C6 C7 C8 -0.9(4) . . . . ?
Fe1 C6 C7 C8 -60.0(2) . . . . ?
C10 C6 C7 Fe1 59.2(3) . . . . ?
C6 C7 C8 C9 0.6(4) . . . . ?
Fe1 C7 C8 C9 -59.4(2) . . . . ?
C6 C7 C8 Fe1 60.0(2) . . . . ?
C7 C8 C9 C10 -0.1(4) . . . . ?
Fe1 C8 C9 C10 -59.7(3) . . . . ?
C7 C8 C9 Fe1 59.6(2) . . . . ?
C7 C6 C10 C9 0.8(4) . . . . ?
Fe1 C6 C10 C9 60.4(3) . . . . ?
C7 C6 C10 Fe1 -59.6(3) . . . . ?
C8 C9 C10 C6 -0.4(4) . . . . ?
Fe1 C9 C10 C6 -60.4(3) . . . . ?
C8 C9 C10 Fe1 60.0(3) . . . . ?
C3 C2 C11 C12 -122.3(3) . . . . ?
C1 C2 C11 C12 61.7(4) . . . . ?
Fe1 C2 C11 C12 -32.3(4) . . . . ?
C3 C2 C11 C16 53.0(4) . . . . ?
C1 C2 C11 C16 -122.9(3) . . . . ?
Fe1 C2 C11 C16 143.0(2) . . . . ?
C16 C11 C12 C13 -1.4(4) . . . . ?
C2 C11 C12 C13 173.8(3) . . . . ?
C11 C12 C13 C14 3.2(4) . . . . ?
C11 C12 C13 C17 -172.6(3) . . . . ?
C12 C13 C14 C15 -3.2(4) . . . . ?
C17 C13 C14 C15 172.6(3) . . . . ?
C13 C14 C15 C16 1.3(4) . . . . ?
C13 C14 C15 C21 -177.5(3) . . . . ?
C14 C15 C16 C11 0.7(4) . . . . ?
C21 C15 C16 C11 179.5(3) . . . . ?
C12 C11 C16 C15 -0.6(4) . . . . ?
C2 C11 C16 C15 -176.1(3) . . . . ?
C14 C13 C17 C20 118.7(3) . . . . ?
C12 C13 C17 C20 -65.6(3) . . . . ?
C14 C13 C17 C19 -120.3(3) . . . . ?
C12 C13 C17 C19 55.4(3) . . . . ?
C14 C13 C17 C18 -1.9(4) . . . . ?
C12 C13 C17 C18 173.7(3) . . . . ?
C16 C15 C21 C24 -7.6(4) . . . . ?
C14 C15 C21 C24 171.1(3) . . . . ?
C16 C15 C21 C22 113.4(3) . . . . ?
C14 C15 C21 C22 -67.9(3) . . . . ?
C16 C15 C21 C23 -126.5(3) . . . . ?
C14 C15 C21 C23 52.2(4) . . . . ?
C4 C5 C25 C26 142.2(3) . . . . ?
C1 C5 C25 C26 -33.8(5) . . . . ?
Fe1 C5 C25 C26 57.6(4) . . . . ?
C4 C5 C25 C30 -31.3(4) . . . . ?
C1 C5 C25 C30 152.7(3) . . . . ?
Fe1 C5 C25 C30 -115.9(2) . . . . ?
C30 C25 C26 C27 0.7(4) . . . . ?
C5 C25 C26 C27 -172.7(3) . . . . ?
C25 C26 C27 C28 0.3(5) . . . . ?
C25 C26 C27 C31 179.8(3) . . . . ?
C26 C27 C28 C29 -0.1(5) . . . . ?
C31 C27 C28 C29 -179.6(3) . . . . ?
C27 C28 C29 C30 -1.1(5) . . . . ?
C27 C28 C29 C35 179.8(3) . . . . ?
C28 C29 C30 C25 2.1(4) . . . . ?
C35 C29 C30 C25 -178.8(3) . . . . ?
C26 C25 C30 C29 -1.9(4) . . . . ?
C5 C25 C30 C29 171.9(2) . . . . ?
C28 C27 C31 C33 -72.2(5) . . . . ?
C26 C27 C31 C33 108.2(4) . . . . ?
C28 C27 C31 C32 167.1(3) . . . . ?
C26 C27 C31 C32 -12.4(5) . . . . ?
C28 C27 C31 C34 50.4(5) . . . . ?
C26 C27 C31 C34 -129.2(4) . . . . ?
C28 C29 C35 C37 -58.9(4) . . . . ?
C30 C29 C35 C37 122.0(3) . . . . ?
C28 C29 C35 C38 178.6(3) . . . . ?
C30 C29 C35 C38 -0.5(4) . . . . ?
C28 C29 C35 C36 59.8(4) . . . . ?
C30 C29 C35 C36 -119.3(3) . . . . ?
